data_1006151
loop_
_publ_author_name
'Schobinger-Papamantellos, P'
'Rodriguez-Carvajal, J'
'Andre, G'
'Buschow, K H J'

_publ_section_title
;
A neutron diffraction study of magnetic ordering in Dy Mn6-x Crx Ge6
compounds
;
_journal_coden_ASTM JALCEU
_journal_name_full 'Journal of Alloys Compd.'
_journal_page_first 61
_journal_page_last 69
_journal_paper_doi 10.1016/S0925-8388(97)00311-3
_journal_volume 265
_journal_year 1998
_chemical_formula_structural 'Dy (Mn5 Cr) Ge6'
_chemical_formula_sum 'Cr Dy Ge6 Mn5'
_chemical_name_systematic
;
Dysprosium manganese chromium germanide (1/5/1/6)
;
_space_group_IT_number 191
_symmetry_cell_setting hexagonal
_symmetry_Int_Tables_number 191
_symmetry_space_group_name_Hall '-P 6 2'
_symmetry_space_group_name_H-M 'P 6/m m m'
_cell_angle_alpha 90
_cell_angle_beta 90
_cell_angle_gamma 120
_cell_formula_units_Z 1
_cell_length_a 5.2020(5)
_cell_length_b 5.2020(5)
_cell_length_c 8.1725(7)
_cell_volume 191.5
_refine_ls_R_factor_all 0.015
_cod_database_code 1006151

loop_
_symmetry_equiv_pos_as_xyz
x,y,z
-y,x-y,z
y-x,-x,z
y,x,z
x-y,-y,z
-x,y-x,z
-x,-y,z
y,y-x,z
x-y,x,z
-y,-x,z
y-x,y,z
x,x-y,z
-x,-y,-z
y,y-x,-z
x-y,x,-z
-y,-x,-z
y-x,y,-z
x,x-y,-z
x,y,-z
-y,x-y,-z
y-x,-x,-z
y,x,-z
x-y,-y,-z
-x,y-x,-z

loop_
_atom_site_label
_atom_site_type_symbol
_atom_site_symmetry_multiplicity
_atom_site_Wyckoff_symbol
_atom_site_fract_x
_atom_site_fract_y
_atom_site_fract_z
_atom_site_occupancy
_atom_site_attached_hydrogens
_atom_site_calc_flag
Dy1 Dy0 1 a 0. 0. 0. 1. 0 d
Ge1 Ge0 2 d 0.3333 0.6667 0.5 1. 0 d
Ge2 Ge0 2 c 0.3333 0.6667 0. 1. 0 d
Ge3 Ge0 2 e 0. 0. 0.3448(1) 1. 0 d
Mn1 Mn0 6 i 0.5 0. 0.2515(9) 0.8333 0 d
Cr1 Cr0 6 i 0.5 0. 0.2515(9) 0.1667 0 d

loop_
_atom_type_symbol
_atom_type_oxidation_number
Dy0 0.000
Ge0 0.000
Mn0 0.000
Cr0 0.000
